data_2012814
loop_
_publ_author_name
'Tamazyan, Rafael'
'Karapetyan, Harutyun'
'Martirisyan, Ashot'
'Hovhannesyan, Vahagn'
'Gasparyan, Sahak'

_publ_section_title
;
 1-Substituted derivatives of 2-phenylpyrrolidine-2-carboxamide
;
_journal_issue 7
_journal_name_full 'Acta Crystallographica Section C'
_journal_page_first o386
_journal_page_last o388
_journal_paper_doi 10.1107/S0108270102008636
_journal_volume 58
_journal_year 2002
_chemical_formula_iupac 'C18 H17 Cl N2 O2'
_chemical_formula_moiety 'C18 H17 Cl N2 O2'
_chemical_formula_sum 'C18 H17 Cl N2 O2'
_chemical_formula_weight 328.79
_chemical_name_systematic
;
1-(2-chlorobenzoyl)-2-phenylpyrrolidine-2-carboxamide
;
_space_group_IT_number 14
_symmetry_cell_setting monoclinic
_symmetry_space_group_name_Hall '-P 2ybc'
_symmetry_space_group_name_H-M 'P 1 21/c 1'
_atom_sites_solution_hydrogens geom
_atom_sites_solution_primary direct
_atom_sites_solution_secondary difmap
_cell_angle_alpha 90
_cell_angle_beta 138.60(3)
_cell_angle_gamma 90
_cell_formula_units_Z 4
_cell_length_a 10.661(2)
_cell_length_b 11.690(2)
_cell_length_c 20.698(4)
_cell_measurement_reflns_used 22
_cell_measurement_temperature 293(2)
_cell_measurement_theta_max 20.0
_cell_measurement_theta_min 13.9
_cell_volume 1705.9(12)
_computing_cell_refinement 'SETANG in CAD-4 Software'
_computing_data_collection 'CAD-4 Software (Enraf-Nonius, 1988)'
_computing_data_reduction 'local program'
_computing_molecular_graphics 'ORTEPII (Johnson, 1976)'
_computing_publication_material SHELXL97
_computing_structure_refinement 'SHELXL97 (Sheldrick, 1997)'
_computing_structure_solution 'SHELXS97 (Sheldrick, 1997)'
_diffrn_ambient_temperature 293(2)
_diffrn_measured_fraction_theta_full 1.0
_diffrn_measured_fraction_theta_max 1.0
_diffrn_measurement_device_type 'Enraf-Nonius CAD-4'
_diffrn_measurement_method \w/2\q
_diffrn_radiation_monochromator graphite
_diffrn_radiation_source 'fine-focus sealed tube'
_diffrn_radiation_type MoK\a
_diffrn_radiation_wavelength 0.71073
_diffrn_reflns_av_R_equivalents 0.022
_diffrn_reflns_av_sigmaI/netI 0.037
_diffrn_reflns_limit_h_max 11
_diffrn_reflns_limit_h_min -12
_diffrn_reflns_limit_k_max 13
_diffrn_reflns_limit_k_min 0
_diffrn_reflns_limit_l_max 24
_diffrn_reflns_limit_l_min -11
_diffrn_reflns_number 3296
_diffrn_reflns_theta_full 25.0
_diffrn_reflns_theta_max 25.0
_diffrn_reflns_theta_min 2.1
_diffrn_standards_decay_% 'variation +-1.0'
_diffrn_standards_interval_time 60
_diffrn_standards_number 3
_exptl_absorpt_coefficient_mu 0.234
_exptl_absorpt_correction_type none
_exptl_crystal_colour colourless
_exptl_crystal_density_diffrn 1.280
_exptl_crystal_density_meas ?
_exptl_crystal_density_method 'not measured'
_exptl_crystal_description prism
_exptl_crystal_F_000 688
_exptl_crystal_size_max 0.20
_exptl_crystal_size_mid 0.13
_exptl_crystal_size_min 0.10
_refine_diff_density_max 0.17
_refine_diff_density_min -0.27
_refine_ls_extinction_method none
_refine_ls_goodness_of_fit_all 0.951
_refine_ls_goodness_of_fit_ref 0.951
_refine_ls_hydrogen_treatment constr
_refine_ls_matrix_type full
_refine_ls_number_constraints 0
_refine_ls_number_parameters 208
_refine_ls_number_reflns 2948
_refine_ls_number_restraints 0
_refine_ls_restrained_S_all 0.951
_refine_ls_restrained_S_obs 0.951
_refine_ls_R_factor_all 0.094
_refine_ls_R_factor_gt 0.048
_refine_ls_shift/su_max <0.001
_refine_ls_shift/su_mean 0.000
_refine_ls_structure_factor_coef Fsqd
_refine_ls_weighting_details 'calc w = 1/[\s^2^(Fo^2^)+(0.0453P)^2^+0.4186P] where P=(Fo^2^+2Fc^2^)/3'
_refine_ls_weighting_scheme calc
_refine_ls_wR_factor_gt 0.124
_refine_ls_wR_factor_ref 0.148
_reflns_number_gt 1928
_reflns_number_total 2948
_reflns_threshold_expression I>2\s(I)
_cod_data_source_file gg1113.cif
_cod_data_source_block II
_cod_depositor_comments
;
The following automatic conversions were performed:
'_symmetry_cell_setting' value 'Monoclinic' changed to 'monoclinic'
according to '/home/saulius/struct/CIF-dictionaries/cif_core.dic'
dictionary named 'cif_core.dic' version 2.4.1 from 2010-06-29.

Automatic conversion script
Id: cif_fix_enum 1527 2010-12-29 10:47:43Z saulius 

The following automatic conversions were performed:

'_symmetry_cell_setting' value 'Monoclinic' changed to 'monoclinic'
according to /home/saulius/struct/CIF-dictionaries/cif_core.dic
dictionary named 'cif_core.dic' version 2.4.1 from 2010-06-29.

Automatic conversion script
Id: cif_fix_values 1715 2011-07-08 13:25:40Z adriana 

The following automatic conversions were performed:

'_exptl_crystal_density_meas' value 'not measured' was changed to '?'
- the value is perceived as not measured.

Automatic conversion script
Id: cif_fix_values 3008 2015-01-20 13:52:24Z robertas 
;
_cod_original_cell_volume 1706.1(11)
_cod_original_sg_symbol_H-M 'P 21/c'
_cod_database_code 2012814
_cod_database_fobs_code 2012814

loop_
_symmetry_equiv_pos_as_xyz
'x, y, z'
'-x, y+1/2, -z+1/2'
'-x, -y, -z'
'x, -y-1/2, z-1/2'

loop_
_atom_site_label
_atom_site_fract_x
_atom_site_fract_y
_atom_site_fract_z
_atom_site_U_iso_or_equiv
_atom_site_adp_type
_atom_site_calc_flag
_atom_site_refinement_flags
_atom_site_occupancy
_atom_site_disorder_assembly
_atom_site_disorder_group
_atom_site_type_symbol
Cl 0.38166(9) 0.39708(8) 0.89412(5) 0.1006(3) Uani d . 1 . . Cl
C1 0.7034(2) 0.27365(16) 0.82721(13) 0.0492(5) Uani d . 1 . . C
N2 0.54952(18) 0.24601(13) 0.81398(10) 0.0468(4) Uani d . 1 . . N
C3 0.5887(3) 0.13935(18) 0.86505(15) 0.0598(6) Uani d . 1 . . C
H3A 0.5056 0.0781 0.8189 0.072 Uiso calc R 1 . . H
H3B 0.5728 0.1506 0.9050 0.072 Uiso calc R 1 . . H
C4 0.7932(3) 0.11314(19) 0.92763(15) 0.0657(6) Uani d . 1 . . C
H4A 0.8793 0.1512 0.9905 0.079 Uiso calc R 1 . . H
H4B 0.8173 0.0315 0.9380 0.079 Uiso calc R 1 . . H
C5 0.8132(3) 0.15965(18) 0.86803(15) 0.0617(6) Uani d . 1 . . C
H5A 0.7585 0.1076 0.8155 0.074 Uiso calc R 1 . . H
H5B 0.9455 0.1722 0.9084 0.074 Uiso calc R 1 . . H
C6 0.3931(2) 0.30874(17) 0.76166(12) 0.0481(5) Uani d . 1 . . C
O7 0.36799(17) 0.40254(13) 0.72605(10) 0.0643(4) Uani d . 1 . . O
C8 0.2414(2) 0.26030(17) 0.74616(13) 0.0504(5) Uani d . 1 . . C
C9 0.2215(3) 0.2977(2) 0.80155(15) 0.0643(6) Uani d . 1 . . C
C10 0.0791(3) 0.2580(3) 0.78564(17) 0.0836(8) Uani d . 1 . . C
H10A 0.0692 0.2832 0.8243 0.100 Uiso calc R 1 . . H
C11 -0.0484(3) 0.1809(3) 0.71209(19) 0.0868(8) Uani d . 1 . . C
H11A -0.1456 0.1537 0.7007 0.104 Uiso calc R 1 . . H
C12 -0.0343(3) 0.1436(3) 0.65522(19) 0.0818(8) Uani d . 1 . . C
H12A -0.1222 0.0918 0.6050 0.098 Uiso calc R 1 . . H
C13 0.1115(3) 0.1833(2) 0.67266(15) 0.0653(6) Uani d . 1 . . C
H13A 0.1215 0.1574 0.6341 0.078 Uiso calc R 1 . . H
C14 0.8327(3) 0.36954(18) 0.90327(14) 0.0554(5) Uani d . 1 . . C
N15 0.7537(2) 0.45281(16) 0.90496(13) 0.0702(5) Uani d . 1 . . N
H15A 0.8222 0.5078 0.9462 0.084 Uiso calc R 1 . . H
H15B 0.6332 0.4527 0.8649 0.084 Uiso calc R 1 . . H
O16 1.00387(19) 0.36549(15) 0.95883(12) 0.0816(6) Uani d . 1 . . O
C17 0.6261(2) 0.30452(18) 0.73065(13) 0.0536(5) Uani d . 1 . . C
C18 0.7097(3) 0.38739(19) 0.72489(15) 0.0626(5) Uani d . 1 . . C
H18A 0.8121 0.4288 0.7804 0.075 Uiso calc R 1 . . H
C19 0.6427(3) 0.4094(2) 0.63752(18) 0.0822(7) Uani d . 1 . . C
H19A 0.7012 0.4648 0.6347 0.099 Uiso calc R 1 . . H
C20 0.4912(3) 0.3501(3) 0.55536(18) 0.0923(9) Uani d . 1 . . C
H20B 0.4459 0.3653 0.4966 0.111 Uiso calc R 1 . . H
C21 0.4058(4) 0.2681(3) 0.55967(18) 0.1004(10) Uani d . 1 . . C
H21A 0.3020 0.2279 0.5037 0.120 Uiso calc R 1 . . H
C22 0.4731(3) 0.2453(3) 0.64620(16) 0.0805(7) Uani d . 1 . . C
H22A 0.4150 0.1889 0.6485 0.097 Uiso calc R 1 . . H

loop_
_atom_site_aniso_label
_atom_site_aniso_U_11
_atom_site_aniso_U_22
_atom_site_aniso_U_33
_atom_site_aniso_U_12
_atom_site_aniso_U_13
_atom_site_aniso_U_23
Cl 0.0938(3) 0.1270(6) 0.0864(3) -0.0225(4) 0.0692(2) -0.0389(4)
C1 0.0447(6) 0.0371(10) 0.0613(8) -0.0065(7) 0.0385(6) -0.0074(7)
N2 0.0467(5) 0.0363(8) 0.0534(6) 0.0006(6) 0.0364(5) 0.0016(6)
C3 0.0611(8) 0.0419(11) 0.0704(10) 0.0077(9) 0.0476(7) 0.0142(9)
C4 0.0575(9) 0.0440(12) 0.0708(11) 0.0074(9) 0.0409(8) 0.0088(9)
C5 0.0513(7) 0.0428(11) 0.0805(11) -0.0018(8) 0.0463(7) -0.0077(9)
C6 0.0503(7) 0.0414(11) 0.0473(8) 0.0045(8) 0.0350(6) 0.0032(7)
O7 0.0657(6) 0.0481(8) 0.0733(7) 0.0113(6) 0.0505(5) 0.0162(6)
C8 0.0445(7) 0.0473(11) 0.0539(8) 0.0083(8) 0.0353(6) 0.0084(8)
C9 0.0520(8) 0.0764(16) 0.0595(9) 0.0073(10) 0.0404(7) 0.0054(10)
C10 0.0649(9) 0.115(2) 0.0802(11) 0.0079(13) 0.0572(8) 0.0028(13)
C11 0.0585(8) 0.107(2) 0.1024(13) 0.0039(13) 0.0624(9) 0.0099(14)
C12 0.0514(9) 0.0802(18) 0.0886(14) -0.0082(12) 0.0451(10) -0.0091(13)
C13 0.0580(8) 0.0607(14) 0.0741(10) -0.0004(10) 0.0487(8) -0.0033(10)
C14 0.0566(8) 0.0419(11) 0.0625(9) -0.0050(9) 0.0431(7) -0.0032(8)
N15 0.0596(7) 0.0466(10) 0.0862(10) -0.0114(8) 0.0494(7) -0.0224(8)
O16 0.0517(6) 0.0610(10) 0.0937(9) -0.0136(7) 0.0433(6) -0.0282(8)
C17 0.0543(7) 0.0482(12) 0.0642(9) -0.0052(8) 0.0462(6) -0.0075(8)
C18 0.0722(8) 0.0471(12) 0.0844(10) -0.0006(9) 0.0633(7) -0.0007(9)
C19 0.1090(10) 0.0654(16) 0.1142(13) 0.0068(12) 0.0959(9) 0.0124(11)
C20 0.1021(11) 0.113(2) 0.0818(11) 0.0165(16) 0.0748(9) 0.0153(13)
C21 0.0927(12) 0.141(3) 0.0726(12) -0.0289(17) 0.0635(10) -0.0227(15)
C22 0.0844(9) 0.0936(19) 0.0757(11) -0.0385(12) 0.0636(8) -0.0278(11)

loop_
_atom_type_symbol
_atom_type_description
_atom_type_scat_dispersion_real
_atom_type_scat_dispersion_imag
_atom_type_scat_source
C C 0.0033 0.0016 'International Tables Vol C Tables 4.2.6.8 and 6.1.1.4'
H H 0.0000 0.0000 'International Tables Vol C Tables 4.2.6.8 and 6.1.1.4'
N N 0.0061 0.0033 'International Tables Vol C Tables 4.2.6.8 and 6.1.1.4'
O O 0.0106 0.0060 'International Tables Vol C Tables 4.2.6.8 and 6.1.1.4'
Cl Cl 0.1484 0.1585 'International Tables Vol C Tables 4.2.6.8 and 6.1.1.4'

loop_
_geom_angle_atom_site_label_1
_geom_angle_atom_site_label_2
_geom_angle_atom_site_label_3
_geom_angle
_geom_angle_publ_flag
N2 C1 C17 111.95(13) n
N2 C1 C14 111.40(17) n
C17 C1 C14 110.84(17) n
N2 C1 C5 101.13(16) n
C17 C1 C5 111.34(18) n
C14 C1 C5 109.81(14) n
C6 N2 C3 123.68(17) n
C6 N2 C1 124.50(16) n
C3 N2 C1 111.82(14) n
N2 C3 C4 103.66(17) n
N2 C3 H3A 111.0 n
C4 C3 H3A 111.0 n
N2 C3 H3B 111.0 n
C4 C3 H3B 111.0 n
H3A C3 H3B 109.0 n
C5 C4 C3 102.97(17) n
C5 C4 H4A 111.2 n
C3 C4 H4A 111.2 n
C5 C4 H4B 111.2 n
C3 C4 H4B 111.2 n
H4A C4 H4B 109.1 n
C4 C5 C1 104.23(18) n
C4 C5 H5A 110.9 n
C1 C5 H5A 110.9 n
C4 C5 H5B 110.9 n
C1 C5 H5B 110.9 n
H5A C5 H5B 108.9 n
O7 C6 N2 123.49(19) n
O7 C6 C8 119.40(16) n
N2 C6 C8 117.11(17) n
C13 C8 C9 118.2(2) n
C13 C8 C6 120.9(2) n
C9 C8 C6 120.86(18) n
C10 C9 C8 121.6(2) n
C10 C9 Cl 119.1(2) n
C8 C9 Cl 119.30(17) n
C11 C10 C9 119.1(3) n
C11 C10 H10A 120.4 n
C9 C10 H10A 120.4 n
C10 C11 C12 120.6(2) n
C10 C11 H11A 119.7 n
C12 C11 H11A 119.7 n
C11 C12 C13 119.8(2) n
C11 C12 H12A 120.1 n
C13 C12 H12A 120.1 n
C8 C13 C12 120.7(2) n
C8 C13 H13A 119.7 n
C12 C13 H13A 119.7 n
O16 C14 N15 122.65(19) n
O16 C14 C1 119.38(19) n
N15 C14 C1 117.96(16) n
C14 N15 H15A 120.0 n
C14 N15 H15B 120.0 n
H15A N15 H15B 120.0 n
C18 C17 C22 117.8(2) n
C18 C17 C1 121.94(17) n
C22 C17 C1 120.1(2) n
C17 C18 C19 120.7(2) n
C17 C18 H18A 119.7 n
C19 C18 H18A 119.7 n
C20 C19 C18 120.2(3) n
C20 C19 H19A 119.9 n
C18 C19 H19A 119.9 n
C19 C20 C21 119.8(3) n
C19 C20 H20B 120.1 n
C21 C20 H20B 120.1 n
C20 C21 C22 120.0(3) n
C20 C21 H21A 120.0 n
C22 C21 H21A 120.0 n
C21 C22 C17 121.4(3) n
C21 C22 H22A 119.3 n
C17 C22 H22A 119.3 n

loop_
_geom_bond_atom_site_label_1
_geom_bond_atom_site_label_2
_geom_bond_site_symmetry_2
_geom_bond_distance
_geom_bond_publ_flag
Cl C9 . 1.741(2) n
C1 N2 . 1.482(3) n
C1 C17 . 1.528(3) n
C1 C14 . 1.543(3) n
C1 C5 . 1.542(3) n
N2 C6 . 1.335(2) n
N2 C3 . 1.478(3) n
C3 C4 . 1.513(3) n
C3 H3A . 0.9700 n
C3 H3B . 0.9700 n
C4 C5 . 1.502(4) n
C4 H4A . 0.9700 n
C4 H4B . 0.9700 n
C5 H5A . 0.9700 n
C5 H5B . 0.9700 n
C6 O7 . 1.234(2) n
C6 C8 . 1.504(3) n
C8 C13 . 1.372(3) n
C8 C9 . 1.384(3) n
C9 C10 . 1.371(3) n
C10 C11 . 1.369(4) n
C10 H10A . 0.9300 n
C11 C12 . 1.366(4) n
C11 H11A . 0.9300 n
C12 C13 . 1.385(3) n
C12 H12A . 0.9300 n
C13 H13A . 0.9300 n
C14 O16 . 1.227(2) n
C14 N15 . 1.305(3) n
N15 H15A . 0.8600 n
N15 H15B . 0.8600 n
C17 C18 . 1.381(3) n
C17 C22 . 1.385(3) n
C18 C19 . 1.382(3) n
C18 H18A . 0.9300 n
C19 C20 . 1.364(4) n
C19 H19A . 0.9300 n
C20 C21 . 1.370(4) n
C20 H20B . 0.9300 n
C21 C22 . 1.366(4) n
C21 H21A . 0.9300 n
C22 H22A . 0.9300 n

loop_
_geom_hbond_atom_site_label_D
_geom_hbond_atom_site_label_H
_geom_hbond_atom_site_label_A
_geom_hbond_site_symmetry_D
_geom_hbond_site_symmetry_H
_geom_hbond_site_symmetry_A
_geom_hbond_distance_DH
_geom_hbond_distance_HA
_geom_hbond_distance_DA
_geom_hbond_angle_DHA
_geom_hbond_publ_flag
N15 H15B O7 1_555 1_555 1_555 0.86 2.099 2.851(2) 146 yes
N15 H15A O16 1_555 1_555 3_767 0.86 2.007 2.865(2) 175 yes

loop_
_geom_torsion_atom_site_label_1
_geom_torsion_atom_site_label_2
_geom_torsion_atom_site_label_3
_geom_torsion_atom_site_label_4
_geom_torsion
_geom_torsion_publ_flag
C17 C1 N2 C6 -46.9(2) n
C14 C1 N2 C6 77.8(2) n
C5 C1 N2 C6 -165.53(17) n
C17 C1 N2 C3 132.51(17) n
C14 C1 N2 C3 -102.75(18) n
C5 C1 N2 C3 13.9(2) n
C6 N2 C3 C4 -169.88(18) n
C1 N2 C3 C4 10.7(2) n
N2 C3 C4 C5 -31.5(2) n
C3 C4 C5 C1 40.9(2) n
N2 C1 C5 C4 -33.44(18) n
C17 C1 C5 C4 -152.51(16) n
C14 C1 C5 C4 84.3(2) n
C3 N2 C6 O7 173.63(19) n
C1 N2 C6 O7 -7.0(3) n
C3 N2 C6 C8 -6.6(3) n
C1 N2 C6 C8 172.76(16) n
O7 C6 C8 C13 96.3(2) n
N2 C6 C8 C13 -83.5(2) n
O7 C6 C8 C9 -79.5(2) n
N2 C6 C8 C9 100.7(2) n
C13 C8 C9 C10 1.2(3) n
C6 C8 C9 C10 177.2(2) n
C13 C8 C9 Cl -178.99(17) n
C6 C8 C9 Cl -3.0(3) n
C8 C9 C10 C11 -1.1(4) n
Cl C9 C10 C11 179.2(2) n
C9 C10 C11 C12 0.1(4) n
C10 C11 C12 C13 0.6(4) n
C9 C8 C13 C12 -0.5(3) n
C6 C8 C13 C12 -176.4(2) n
C11 C12 C13 C8 -0.4(4) n
N2 C1 C14 O16 142.9(2) n
C17 C1 C14 O16 -91.7(2) n
C5 C1 C14 O16 31.7(3) n
N2 C1 C14 N15 -37.7(3) n
C17 C1 C14 N15 87.7(2) n
C5 C1 C14 N15 -148.9(2) n
N2 C1 C17 C18 143.89(19) n
C14 C1 C17 C18 18.8(3) n
C5 C1 C17 C18 -103.7(2) n
N2 C1 C17 C22 -39.1(3) n
C14 C1 C17 C22 -164.2(2) n
C5 C1 C17 C22 73.3(2) n
C22 C17 C18 C19 -0.5(3) n
C1 C17 C18 C19 176.6(2) n
C17 C18 C19 C20 0.8(4) n
C18 C19 C20 C21 -0.3(4) n
C19 C20 C21 C22 -0.4(5) n
C20 C21 C22 C17 0.7(5) n
C18 C17 C22 C21 -0.3(4) n
C1 C17 C22 C21 -177.4(3) n

loop_
_cod_related_entry_id
_cod_related_entry_database
_cod_related_entry_code
1 ChemSpider 21134820
